data_7235974
loop_
_publ_author_name
'Jiao, Lijuan'
'Yu, Changjiang'
'Wang, Jun'
'Briggs, Edward A.'
'Besley, Nicholas A.'
'Robinson, David'
'Ruedas-Rama, Mar\'ia J.'
'Orte, Angel'
'Crovetto, Luis'
'Talavera, Eva M.'
'Alvarez-Pez, Jose M.'
'Van der Auweraer, Mark'
'Boens, No\"el'

_publ_section_title
;
 Unusual spectroscopic and photophysical properties of
 meso-tert-butylBODIPY in comparison to related alkylated BODIPY dyes
;
_journal_issue 109
_journal_name_full 'RSC Advances'
_journal_page_first 89375
_journal_paper_doi 10.1039/C5RA17419H
_journal_volume 5
_journal_year 2015
_chemical_formula_sum 'C10 H9 B F2 N2'
_chemical_formula_weight 206.00
_space_group_IT_number 2
_space_group_name_Hall '-P 1'
_space_group_name_H-M_alt 'P -1'
_symmetry_cell_setting triclinic
_symmetry_space_group_name_H-M 'P -1'
_atom_sites_solution_hydrogens geom
_atom_sites_solution_primary direct
_atom_sites_solution_secondary difmap
_audit_creation_method SHELXL-97
_audit_update_record
;
2014-04-02 deposited with the CCDC.
2015-10-20 downloaded from the CCDC.
;
_cell_angle_alpha 102.9460(10)
_cell_angle_beta 93.5520(10)
_cell_angle_gamma 92.3290(10)
_cell_formula_units_Z 4
_cell_length_a 7.7265(7)
_cell_length_b 7.7446(7)
_cell_length_c 16.6941(15)
_cell_measurement_reflns_used 3207
_cell_measurement_temperature 293(2)
_cell_measurement_theta_max 0.00
_cell_measurement_theta_min 0.00
_cell_volume 970.16(15)
_computing_cell_refinement 'Bruker SMART'
_computing_data_collection 'Bruker SMART'
_computing_data_reduction 'Bruker SAINT'
_computing_molecular_graphics 'Bruker SHELXTL'
_computing_publication_material 'Bruker SHELXTL'
_computing_structure_refinement 'SHELXL-97 (Sheldrick, 1997)'
_computing_structure_solution 'SHELXS-97 (Sheldrick, 1990)'
_diffrn_ambient_temperature 293(2)
_diffrn_measured_fraction_theta_full 0.971
_diffrn_measured_fraction_theta_max 0.971
_diffrn_measurement_device_type 'CCD area detector'
_diffrn_measurement_method 'phi and omega scans'
_diffrn_radiation_monochromator graphite
_diffrn_radiation_source 'fine-focus sealed tube'
_diffrn_radiation_type MoK\a
_diffrn_radiation_wavelength 0.71073
_diffrn_reflns_av_R_equivalents 0.0194
_diffrn_reflns_av_sigmaI/netI 0.0308
_diffrn_reflns_limit_h_max 10
_diffrn_reflns_limit_h_min -10
_diffrn_reflns_limit_k_max 9
_diffrn_reflns_limit_k_min -10
_diffrn_reflns_limit_l_max 21
_diffrn_reflns_limit_l_min -20
_diffrn_reflns_number 8480
_diffrn_reflns_theta_full 27.64
_diffrn_reflns_theta_max 27.64
_diffrn_reflns_theta_min 2.51
_exptl_absorpt_coefficient_mu 0.111
_exptl_absorpt_correction_T_max 0.9868
_exptl_absorpt_correction_T_min 0.9835
_exptl_absorpt_correction_type multi-scan
_exptl_crystal_colour colorless
_exptl_crystal_density_diffrn 1.410
_exptl_crystal_density_method 'not measured'
_exptl_crystal_description block
_exptl_crystal_F_000 424
_exptl_crystal_size_max 0.15
_exptl_crystal_size_mid 0.13
_exptl_crystal_size_min 0.12
_refine_diff_density_max 0.260
_refine_diff_density_min -0.178
_refine_diff_density_rms 0.037
_refine_ls_extinction_method none
_refine_ls_goodness_of_fit_ref 1.052
_refine_ls_hydrogen_treatment mixed
_refine_ls_matrix_type full
_refine_ls_number_parameters 273
_refine_ls_number_reflns 4380
_refine_ls_number_restraints 0
_refine_ls_restrained_S_all 1.052
_refine_ls_R_factor_all 0.0700
_refine_ls_R_factor_gt 0.0454
_refine_ls_shift/su_max 0.037
_refine_ls_shift/su_mean 0.001
_refine_ls_structure_factor_coef Fsqd
_refine_ls_weighting_details 'calc w=1/[\s^2^(Fo^2^)+(0.0696P)^2^+0.0763P] where P=(Fo^2^+2Fc^2^)/3'
_refine_ls_weighting_scheme calc
_refine_ls_wR_factor_gt 0.1221
_refine_ls_wR_factor_ref 0.1379
_reflns_number_gt 2953
_reflns_number_total 4380
_reflns_threshold_expression >2sigma(I)
_cod_data_source_file c5ra17419h2.cif
_cod_data_source_block 140107a_0m
_cod_depositor_comments
;
The following automatic conversions were performed:

data item '_symmetry_cell_setting' value 'Triclinic' was changed to
'triclinic' in accordance with the
/home/saulius/struct/COD-crude-data/automatic-downloads/DataCite-retrospective/RSC/depositions/lib/dictionaries/cif_core.dic
dictionary named 'cif_core.dic' version 2.4.2 last updated on
2011-04-26.

Automatic conversion script
Id: cif_fix_values 6909 2019-04-08 15:41:33Z antanas 
;
_cod_original_sg_symbol_H-M P-1
_cod_database_code 7235974

loop_
_symmetry_equiv_pos_as_xyz
'x, y, z'
'-x, -y, -z'

loop_
_atom_site_label
_atom_site_type_symbol
_atom_site_fract_x
_atom_site_fract_y
_atom_site_fract_z
_atom_site_U_iso_or_equiv
_atom_site_adp_type
_atom_site_occupancy
_atom_site_symmetry_multiplicity
_atom_site_calc_flag
_atom_site_refinement_flags
B1 B 0.2782(3) 0.3818(3) 0.09548(12) 0.0504(5) Uani 1 1 d .
B2 B 0.1369(3) 0.7189(3) 0.40881(13) 0.0498(5) Uani 1 1 d .
C1 C 0.4829(3) 0.4802(3) 0.22733(11) 0.0632(5) Uani 1 1 d .
H1 H 0.4018 0.5402 0.2604 0.076 Uiso 1 1 calc R
C2 C 0.6529(3) 0.4573(3) 0.25402(12) 0.0697(6) Uani 1 1 d .
H2 H 0.7044 0.4988 0.3071 0.084 Uiso 1 1 calc R
C3 C 0.7305(3) 0.3625(3) 0.18786(12) 0.0609(5) Uani 1 1 d .
H3 H 0.8442 0.3276 0.1875 0.073 Uiso 1 1 calc R
C4 C 0.6052(2) 0.3279(2) 0.12040(10) 0.0475(4) Uani 1 1 d .
C5 C 0.6164(2) 0.2419(2) 0.03819(10) 0.0456(4) Uani 1 1 d .
C6 C 0.4752(2) 0.2358(2) -0.01878(10) 0.0457(4) Uani 1 1 d .
C7 C 0.4569(2) 0.1708(3) -0.10440(11) 0.0579(5) Uani 1 1 d .
H7 H 0.5398 0.1127 -0.1369 0.069 Uiso 1 1 calc R
C8 C 0.2952(3) 0.2083(3) -0.13144(11) 0.0631(5) Uani 1 1 d .
H8 H 0.2478 0.1803 -0.1856 0.076 Uiso 1 1 calc R
C9 C 0.2150(2) 0.2958(3) -0.06300(11) 0.0566(5) Uani 1 1 d .
H9 H 0.1037 0.3369 -0.0642 0.068 Uiso 1 1 calc R
C10 C 0.7805(2) 0.1599(3) 0.01089(13) 0.0622(5) Uani 1 1 d .
H10A H 0.8688 0.2516 0.0123 0.093 Uiso 1 1 calc R
H10B H 0.7606 0.0891 -0.0443 0.093 Uiso 1 1 calc R
H10C H 0.8178 0.0862 0.0471 0.093 Uiso 1 1 calc R
C11 C 0.1721(3) 0.7648(3) 0.56695(11) 0.0582(5) Uani 1 1 d .
H11 H 0.1246 0.6540 0.5695 0.070 Uiso 1 1 calc R
C12 C 0.2436(3) 0.8926(3) 0.63410(11) 0.0674(6) Uani 1 1 d .
H12 H 0.2525 0.8828 0.6887 0.081 Uiso 1 1 calc R
C13 C 0.2987(3) 1.0357(3) 0.60516(11) 0.0612(5) Uani 1 1 d .
H13 H 0.3522 1.1410 0.6365 0.073 Uiso 1 1 calc R
C14 C 0.2597(2) 0.9948(2) 0.51942(10) 0.0465(4) Uani 1 1 d .
C15 C 0.2808(2) 1.0955(2) 0.46068(11) 0.0478(4) Uani 1 1 d .
C16 C 0.2212(2) 1.0248(2) 0.37882(10) 0.0492(4) Uani 1 1 d .
C17 C 0.2170(3) 1.1000(3) 0.30922(12) 0.0630(5) Uani 1 1 d .
H17 H 0.2577 1.2140 0.3080 0.076 Uiso 1 1 calc R
C18 C 0.1423(3) 0.9745(3) 0.24399(13) 0.0711(6) Uani 1 1 d .
H18 H 0.1225 0.9872 0.1902 0.085 Uiso 1 1 calc R
C19 C 0.1013(3) 0.8240(3) 0.27314(11) 0.0631(5) Uani 1 1 d .
H19 H 0.0495 0.7184 0.2412 0.076 Uiso 1 1 calc R
C20 C 0.3634(3) 1.2792(2) 0.48561(14) 0.0653(5) Uani 1 1 d .
H20A H 0.2747 1.3634 0.4940 0.098 Uiso 1 1 calc R
H20B H 0.4335 1.3008 0.4430 0.098 Uiso 1 1 calc R
H20C H 0.4350 1.2913 0.5359 0.098 Uiso 1 1 calc R
F1 F 0.16998(14) 0.25733(16) 0.11902(7) 0.0709(3) Uani 1 1 d .
F2 F 0.19718(15) 0.53956(15) 0.10475(7) 0.0731(3) Uani 1 1 d .
F3 F 0.25851(17) 0.59288(15) 0.38678(7) 0.0729(4) Uani 1 1 d .
F4 F -0.02643(16) 0.63489(16) 0.40078(7) 0.0763(4) Uani 1 1 d .
N1 N 0.45296(18) 0.40361(19) 0.14746(8) 0.0489(3) Uani 1 1 d .
N2 N 0.32136(17) 0.31260(18) 0.00519(8) 0.0457(3) Uani 1 1 d .
N3 N 0.18146(17) 0.82497(18) 0.49758(8) 0.0461(3) Uani 1 1 d .
N4 N 0.14716(18) 0.85335(19) 0.35388(8) 0.0483(3) Uani 1 1 d .

loop_
_atom_site_aniso_label
_atom_site_aniso_U_11
_atom_site_aniso_U_22
_atom_site_aniso_U_33
_atom_site_aniso_U_23
_atom_site_aniso_U_13
_atom_site_aniso_U_12
B1 0.0469(10) 0.0538(12) 0.0510(11) 0.0118(9) 0.0070(8) 0.0041(9)
B2 0.0548(11) 0.0430(11) 0.0526(11) 0.0130(9) 0.0022(9) 0.0033(9)
C1 0.0766(13) 0.0652(12) 0.0455(10) 0.0076(9) 0.0052(9) 0.0047(10)
C2 0.0869(15) 0.0702(13) 0.0482(11) 0.0112(10) -0.0148(10) 0.0015(11)
C3 0.0612(11) 0.0589(11) 0.0623(12) 0.0179(9) -0.0110(9) -0.0002(9)
C4 0.0469(9) 0.0454(9) 0.0509(9) 0.0144(7) -0.0006(7) -0.0029(7)
C5 0.0418(8) 0.0424(9) 0.0540(10) 0.0146(7) 0.0039(7) -0.0030(7)
C6 0.0437(8) 0.0465(9) 0.0473(9) 0.0114(7) 0.0064(7) -0.0025(7)
C7 0.0586(11) 0.0644(12) 0.0480(10) 0.0078(9) 0.0078(8) -0.0056(9)
C8 0.0643(12) 0.0782(14) 0.0446(10) 0.0133(9) -0.0041(9) -0.0081(10)
C9 0.0487(10) 0.0664(12) 0.0578(11) 0.0239(9) -0.0043(8) -0.0040(9)
C10 0.0457(10) 0.0700(13) 0.0709(12) 0.0143(10) 0.0082(9) 0.0045(9)
C11 0.0707(12) 0.0557(11) 0.0551(11) 0.0234(9) 0.0148(9) 0.0101(9)
C12 0.0952(15) 0.0674(13) 0.0426(10) 0.0144(9) 0.0104(10) 0.0217(11)
C13 0.0794(13) 0.0527(11) 0.0487(10) 0.0046(9) 0.0009(9) 0.0144(10)
C14 0.0523(9) 0.0391(9) 0.0477(9) 0.0078(7) 0.0053(7) 0.0082(7)
C15 0.0435(9) 0.0417(9) 0.0613(10) 0.0164(8) 0.0071(7) 0.0071(7)
C16 0.0481(9) 0.0500(10) 0.0543(10) 0.0205(8) 0.0073(7) 0.0043(8)
C17 0.0646(12) 0.0690(13) 0.0660(12) 0.0345(11) 0.0142(10) 0.0072(10)
C18 0.0795(14) 0.0901(16) 0.0525(11) 0.0318(11) 0.0096(10) 0.0127(12)
C19 0.0700(12) 0.0724(13) 0.0469(10) 0.0138(9) -0.0013(9) 0.0100(10)
C20 0.0676(12) 0.0466(11) 0.0821(14) 0.0165(10) 0.0054(10) -0.0021(9)
F1 0.0586(6) 0.0918(9) 0.0661(7) 0.0271(6) 0.0124(5) -0.0143(6)
F2 0.0735(7) 0.0716(8) 0.0728(7) 0.0090(6) 0.0070(6) 0.0271(6)
F3 0.1039(9) 0.0568(7) 0.0591(7) 0.0104(5) 0.0085(6) 0.0321(6)
F4 0.0746(8) 0.0730(8) 0.0805(8) 0.0248(6) -0.0069(6) -0.0260(6)
N1 0.0517(8) 0.0508(8) 0.0440(8) 0.0103(6) 0.0053(6) 0.0019(6)
N2 0.0421(7) 0.0491(8) 0.0468(8) 0.0138(6) 0.0015(6) -0.0014(6)
N3 0.0503(8) 0.0434(8) 0.0479(8) 0.0149(6) 0.0086(6) 0.0064(6)
N4 0.0506(8) 0.0502(8) 0.0459(8) 0.0141(6) 0.0034(6) 0.0059(6)

loop_
_atom_type_symbol
_atom_type_description
_atom_type_scat_dispersion_real
_atom_type_scat_dispersion_imag
_atom_type_scat_source
C C 0.0033 0.0016 'International Tables Vol C Tables 4.2.6.8 and 6.1.1.4'
H H 0.0000 0.0000 'International Tables Vol C Tables 4.2.6.8 and 6.1.1.4'
B B 0.0013 0.0007 'International Tables Vol C Tables 4.2.6.8 and 6.1.1.4'
N N 0.0061 0.0033 'International Tables Vol C Tables 4.2.6.8 and 6.1.1.4'
F F 0.0171 0.0103 'International Tables Vol C Tables 4.2.6.8 and 6.1.1.4'

loop_
_geom_angle_atom_site_label_1
_geom_angle_atom_site_label_2
_geom_angle_atom_site_label_3
_geom_angle
F2 B1 F1 109.13(15)
F2 B1 N1 111.84(16)
F1 B1 N1 109.32(15)
F2 B1 N2 110.85(15)
F1 B1 N2 109.75(15)
N1 B1 N2 105.90(14)
F4 B2 F3 109.18(16)
F4 B2 N3 110.90(15)
F3 B2 N3 109.97(14)
F4 B2 N4 111.34(15)
F3 B2 N4 109.19(15)
N3 B2 N4 106.22(14)
N1 C1 C2 110.22(18)
N1 C1 H1 124.9
C2 C1 H1 124.9
C3 C2 C1 107.46(17)
C3 C2 H2 126.3
C1 C2 H2 126.3
C2 C3 C4 106.95(18)
C2 C3 H3 126.5
C4 C3 H3 126.5
N1 C4 C5 121.05(14)
N1 C4 C3 107.92(16)
C5 C4 C3 130.98(17)
C6 C5 C4 119.91(15)
C6 C5 C10 120.05(16)
C4 C5 C10 120.03(15)
N2 C6 C5 121.02(15)
N2 C6 C7 107.61(15)
C5 C6 C7 131.25(16)
C8 C7 C6 107.63(17)
C8 C7 H7 126.2
C6 C7 H7 126.2
C7 C8 C9 107.25(16)
C7 C8 H8 126.4
C9 C8 H8 126.4
N2 C9 C8 110.14(17)
N2 C9 H9 124.9
C8 C9 H9 124.9
C5 C10 H10A 109.5
C5 C10 H10B 109.5
H10A C10 H10B 109.5
C5 C10 H10C 109.5
H10A C10 H10C 109.5
H10B C10 H10C 109.5
N3 C11 C12 109.92(17)
N3 C11 H11 125.0
C12 C11 H11 125.0
C13 C12 C11 107.31(16)
C13 C12 H12 126.3
C11 C12 H12 126.3
C12 C13 C14 107.59(17)
C12 C13 H13 126.2
C14 C13 H13 126.2
N3 C14 C15 121.02(15)
N3 C14 C13 107.60(15)
C15 C14 C13 131.32(17)
C16 C15 C14 119.57(15)
C16 C15 C20 120.19(16)
C14 C15 C20 120.24(17)
N4 C16 C15 121.24(15)
N4 C16 C17 107.63(16)
C15 C16 C17 131.12(18)
C18 C17 C16 107.38(18)
C18 C17 H17 126.3
C16 C17 H17 126.3
C17 C18 C19 107.24(18)
C17 C18 H18 126.4
C19 C18 H18 126.4
N4 C19 C18 110.11(19)
N4 C19 H19 124.9
C18 C19 H19 124.9
C15 C20 H20A 109.5
C15 C20 H20B 109.5
H20A C20 H20B 109.5
C15 C20 H20C 109.5
H20A C20 H20C 109.5
H20B C20 H20C 109.5
C1 N1 C4 107.44(15)
C1 N1 B1 127.30(16)
C4 N1 B1 124.91(14)
C9 N2 C6 107.37(14)
C9 N2 B1 127.56(15)
C6 N2 B1 124.66(14)
C11 N3 C14 107.58(15)
C11 N3 B2 126.91(15)
C14 N3 B2 125.07(14)
C19 N4 C16 107.64(15)
C19 N4 B2 127.12(16)
C16 N4 B2 125.02(14)

loop_
_geom_bond_atom_site_label_1
_geom_bond_atom_site_label_2
_geom_bond_distance
B1 F2 1.378(2)
B1 F1 1.388(2)
B1 N1 1.541(2)
B1 N2 1.544(2)
B2 F4 1.381(2)
B2 F3 1.388(2)
B2 N3 1.535(2)
B2 N4 1.536(2)
C1 N1 1.334(2)
C1 C2 1.392(3)
C1 H1 0.9300
C2 C3 1.368(3)
C2 H2 0.9300
C3 C4 1.409(2)
C3 H3 0.9300
C4 N1 1.391(2)
C4 C5 1.394(2)
C5 C6 1.394(2)
C5 C10 1.493(2)
C6 N2 1.392(2)
C6 C7 1.401(2)
C7 C8 1.366(3)
C7 H7 0.9300
C8 C9 1.387(3)
C8 H8 0.9300
C9 N2 1.340(2)
C9 H9 0.9300
C10 H10A 0.9600
C10 H10B 0.9600
C10 H10C 0.9600
C11 N3 1.346(2)
C11 C12 1.387(3)
C11 H11 0.9300
C12 C13 1.367(3)
C12 H12 0.9300
C13 C14 1.406(2)
C13 H13 0.9300
C14 N3 1.386(2)
C14 C15 1.396(2)
C15 C16 1.395(2)
C15 C20 1.494(3)
C16 N4 1.387(2)
C16 C17 1.411(2)
C17 C18 1.366(3)
C17 H17 0.9300
C18 C19 1.393(3)
C18 H18 0.9300
C19 N4 1.338(2)
C19 H19 0.9300
C20 H20A 0.9600
C20 H20B 0.9600
C20 H20C 0.9600
